data_2205232
loop_
_publ_author_name
'Daniel E. Lynch'
'Ian McClenaghan'

_publ_section_title
;Ethyl
 2-(2-chloro-1,4-dihydro-1,4-dioxonaphthalen-3-ylamino)-4-phenylthiazole-5-carboxylate
;
_journal_issue 3
_journal_name_full 'Acta Crystallographica Section E'
_journal_page_first o790
_journal_page_last o791
_journal_paper_doi 10.1107/S1600536805005647
_journal_volume 61
_journal_year 2005
_chemical_formula_iupac 'C22 H15 Cl N2 O4 S'
_chemical_formula_moiety 'C22 H15 Cl N2 O4 S'
_chemical_formula_sum 'C22 H15 Cl N2 O4 S'
_chemical_formula_weight 438.87
_chemical_name_systematic
;
Ethyl
2-(2-chloro-1,4-dihydro-1,4-dioxonaphthalen-3-ylamino)-4-phenylthiazole-5-
carboxylate
;
_space_group_IT_number 14
_symmetry_cell_setting monoclinic
_symmetry_space_group_name_Hall '-P 2ybc'
_symmetry_space_group_name_H-M 'P 1 21/c 1'
_atom_sites_solution_hydrogens geom
_atom_sites_solution_primary direct
_atom_sites_solution_secondary difmap
_audit_creation_method SHELXL-97
_cell_angle_alpha 90.00
_cell_angle_beta 94.845(18)
_cell_angle_gamma 90.00
_cell_formula_units_Z 4
_cell_length_a 19.191(5)
_cell_length_b 7.719(2)
_cell_length_c 12.640(3)
_cell_measurement_reflns_used 4585
_cell_measurement_temperature 120(2)
_cell_measurement_theta_max 27.48
_cell_measurement_theta_min 2.91
_cell_volume 1865.7(8)
_computing_cell_refinement 'DENZO (Otwinowski & Minor, 1997) and COLLECT'
_computing_data_collection 'COLLECT (Hooft, 1998)'
_computing_data_reduction 'DENZO and COLLECT'
_computing_molecular_graphics 'PLATON (Spek, 2003)'
_computing_publication_material SHELXL97
_computing_structure_refinement 'SHELXL97 (Sheldrick, 1997)'
_computing_structure_solution 'SHELXS97 (Sheldrick, 1997)'
_diffrn_ambient_temperature 120(2)
_diffrn_detector_area_resol_mean 9.091
_diffrn_measured_fraction_theta_full 0.998
_diffrn_measured_fraction_theta_max 0.998
_diffrn_measurement_device_type 'Nonius KappaCCD'
_diffrn_measurement_method '\f and \w'
_diffrn_radiation_monochromator '10 cm confocal mirrors'
_diffrn_radiation_source 'Bruker Nonius FR591 rotating anode'
_diffrn_radiation_type MoK\a
_diffrn_radiation_wavelength 0.71073
_diffrn_reflns_av_R_equivalents 0.0682
_diffrn_reflns_av_sigmaI/netI 0.0569
_diffrn_reflns_limit_h_max 23
_diffrn_reflns_limit_h_min -23
_diffrn_reflns_limit_k_max 9
_diffrn_reflns_limit_k_min -9
_diffrn_reflns_limit_l_max 15
_diffrn_reflns_limit_l_min -15
_diffrn_reflns_number 34099
_diffrn_reflns_theta_full 26.00
_diffrn_reflns_theta_max 26.00
_diffrn_reflns_theta_min 3.23
_diffrn_standards_number 0
_exptl_absorpt_coefficient_mu 0.352
_exptl_absorpt_correction_T_max 0.993
_exptl_absorpt_correction_T_min 0.939
_exptl_absorpt_correction_type multi-scan
_exptl_absorpt_process_details '(SADABS; Sheldrick, 2003)'
_exptl_crystal_colour orange
_exptl_crystal_density_diffrn 1.563
_exptl_crystal_density_method 'not measured'
_exptl_crystal_description plate
_exptl_crystal_F_000 904
_exptl_crystal_size_max 0.18
_exptl_crystal_size_mid 0.14
_exptl_crystal_size_min 0.02
_refine_diff_density_max 0.663
_refine_diff_density_min -0.620
_refine_ls_extinction_method none
_refine_ls_goodness_of_fit_ref 1.143
_refine_ls_hydrogen_treatment mixed
_refine_ls_matrix_type full
_refine_ls_number_parameters 276
_refine_ls_number_reflns 3678
_refine_ls_number_restraints 0
_refine_ls_restrained_S_all 1.143
_refine_ls_R_factor_all 0.1162
_refine_ls_R_factor_gt 0.0939
_refine_ls_shift/su_max 0.000
_refine_ls_shift/su_mean 0.000
_refine_ls_structure_factor_coef Fsqd
_refine_ls_weighting_details 'w = 1/[\s^2^(Fo^2^)+(0.0933P)^2^+12.2716P] where P = (Fo^2^+2Fc^2^)/3'
_refine_ls_weighting_scheme calc
_refine_ls_wR_factor_gt 0.2312
_refine_ls_wR_factor_ref 0.2507
_reflns_number_gt 3672
_reflns_number_total 3678
_reflns_threshold_expression I>2\s(I)
_cod_data_source_file cf6409.cif
_cod_data_source_block I
_cod_original_cell_volume 1865.6(8)
_cod_original_sg_symbol_H-M 'P 21/c'
_cod_database_code 2205232
_cod_database_fobs_code 2205232

loop_
_symmetry_equiv_pos_as_xyz
'x, y, z'
'-x, y+1/2, -z+1/2'
'-x, -y, -z'
'x, -y-1/2, z-1/2'

loop_
_atom_site_label
_atom_site_fract_x
_atom_site_fract_y
_atom_site_fract_z
_atom_site_U_iso_or_equiv
_atom_site_adp_type
_atom_site_calc_flag
_atom_site_refinement_flags
_atom_site_occupancy
_atom_site_type_symbol
S1 0.26243(3) 0.31468(8) 0.33640(5) 0.02098(16) Uani d . 1 S
C2 0.31564(12) 0.4837(3) 0.38331(19) 0.0170(5) Uani d . 1 C
N21 0.38181(10) 0.4994(3) 0.34992(16) 0.0141(5) Uani d . 1 N
H21 0.4059(12) 0.406(3) 0.349(2) 0.018 Uiso d . 1 H
N3 0.29030(10) 0.5864(3) 0.45263(16) 0.0183(5) Uani d . 1 N
C4 0.22472(12) 0.5310(3) 0.4737(2) 0.0180(6) Uani d . 1 C
C5 0.20140(12) 0.3859(3) 0.4202(2) 0.0192(6) Uani d . 1 C
C21 0.49776(12) 0.6183(3) 0.37395(19) 0.0147(5) Uani d . 1 C
O21 0.51830(8) 0.4685(2) 0.37840(14) 0.0209(4) Uani d . 1 O
C22 0.42034(12) 0.6500(3) 0.35537(18) 0.0133(5) Uani d . 1 C
C23 0.39744(12) 0.8138(3) 0.33748(19) 0.0154(5) Uani d . 1 C
Cl23 0.31275(3) 0.85753(8) 0.28897(5) 0.02148(16) Uani d . 1 Cl
C24 0.44328(12) 0.9673(3) 0.35298(19) 0.0145(5) Uani d . 1 C
O24 0.41967(8) 1.1139(2) 0.34265(13) 0.0174(4) Uani d . 1 O
C25 0.56428(12) 1.0748(3) 0.39453(19) 0.0172(6) Uani d . 1 C
H25 0.5466 1.1899 0.3921 0.021 Uiso calc R 1 H
C26 0.63557(12) 1.0457(3) 0.41421(19) 0.0183(6) Uani d . 1 C
H26 0.6667 1.1407 0.4265 0.022 Uiso calc R 1 H
C27 0.66129(12) 0.8779(3) 0.41589(19) 0.0194(6) Uani d . 1 C
H27 0.7102 0.8584 0.4274 0.023 Uiso calc R 1 H
C28 0.61666(11) 0.7400(4) 0.40112(18) 0.0163(5) Uani d . 1 C
H28 0.6349 0.6255 0.4023 0.020 Uiso calc R 1 H
C29 0.54527(11) 0.7662(3) 0.38451(18) 0.0139(5) Uani d . 1 C
C210 0.51889(11) 0.9356(3) 0.37848(18) 0.0125(5) Uani d . 1 C
C41 0.18920(11) 0.6379(3) 0.5512(2) 0.0171(6) Uani d . 1 C
C42 0.18634(13) 0.8157(3) 0.5369(2) 0.0228(6) Uani d . 1 C
H42 0.2048 0.8660 0.4767 0.027 Uiso calc R 1 H
C43 0.15663(13) 0.9210(4) 0.6103(2) 0.0269(7) Uani d . 1 C
H43 0.1541 1.0427 0.5993 0.032 Uiso calc R 1 H
C44 0.13116(13) 0.8496(4) 0.6980(2) 0.0274(7) Uani d . 1 C
H44 0.1110 0.9215 0.7483 0.033 Uiso calc R 1 H
C45 0.13472(13) 0.6730(4) 0.7135(2) 0.0277(7) Uani d . 1 C
H45 0.1170 0.6235 0.7746 0.033 Uiso calc R 1 H
C46 0.16405(11) 0.5670(3) 0.6404(2) 0.0200(6) Uani d . 1 C
H46 0.1668 0.4455 0.6520 0.024 Uiso calc R 1 H
C51 0.13485(13) 0.2902(3) 0.4126(2) 0.0238(6) Uani d . 1 C
O51 0.12084(11) 0.1819(3) 0.34567(18) 0.0498(6) Uani d . 1 O
O52 0.09298(8) 0.3353(2) 0.48486(15) 0.0293(5) Uani d . 1 O
C52 0.02647(12) 0.2460(4) 0.4842(2) 0.0349(7) Uani d . 1 C
H51 0.0326 0.1213 0.4691 0.042 Uiso calc R 1 H
H52 -0.0073 0.2951 0.4287 0.042 Uiso calc R 1 H
C53 0.00022(14) 0.2688(4) 0.5906(2) 0.0426(8) Uani d . 1 C
H53 0.0344 0.2214 0.6451 0.064 Uiso calc R 1 H
H54 -0.0444 0.2077 0.5929 0.064 Uiso calc R 1 H
H55 -0.0066 0.3924 0.6041 0.064 Uiso calc R 1 H

loop_
_atom_site_aniso_label
_atom_site_aniso_U_11
_atom_site_aniso_U_22
_atom_site_aniso_U_33
_atom_site_aniso_U_12
_atom_site_aniso_U_13
_atom_site_aniso_U_23
S1 0.0197(3) 0.0181(3) 0.0254(4) -0.0030(3) 0.0036(3) -0.0041(3)
C2 0.0186(12) 0.0146(13) 0.0177(13) -0.0010(11) 0.0007(11) 0.0028(11)
N21 0.0152(10) 0.0104(11) 0.0171(11) -0.0003(9) 0.0040(9) -0.0015(10)
N3 0.0149(10) 0.0182(11) 0.0219(12) 0.0018(9) 0.0020(9) 0.0002(10)
C4 0.0181(12) 0.0171(14) 0.0184(14) 0.0032(11) -0.0015(10) 0.0053(12)
C5 0.0172(12) 0.0168(14) 0.0240(14) 0.0040(11) 0.0043(11) 0.0022(12)
C21 0.0171(12) 0.0144(13) 0.0130(13) 0.0025(10) 0.0046(10) -0.0002(10)
O21 0.0197(9) 0.0098(9) 0.0338(11) 0.0020(8) 0.0052(8) 0.0032(8)
C22 0.0163(12) 0.0153(14) 0.0091(12) -0.0009(11) 0.0060(10) -0.0051(11)
C23 0.0129(11) 0.0178(13) 0.0160(13) 0.0012(10) 0.0034(10) 0.0018(11)
Cl23 0.0146(3) 0.0194(3) 0.0298(4) 0.0023(3) -0.0016(3) 0.0021(3)
C24 0.0171(12) 0.0175(14) 0.0094(12) -0.0007(11) 0.0041(10) -0.0002(11)
O24 0.0201(9) 0.0091(9) 0.0235(10) 0.0042(7) 0.0050(8) 0.0014(8)
C25 0.0231(13) 0.0115(13) 0.0179(14) 0.0029(11) 0.0069(11) 0.0005(11)
C26 0.0214(13) 0.0193(14) 0.0146(13) -0.0032(11) 0.0037(11) -0.0031(11)
C27 0.0159(12) 0.0248(15) 0.0176(14) -0.0011(11) 0.0014(10) 0.0014(12)
C28 0.0181(11) 0.0147(12) 0.0163(13) 0.0042(12) 0.0021(10) 0.0033(11)
C29 0.0171(11) 0.0123(13) 0.0129(12) -0.0002(11) 0.0053(9) -0.0001(11)
C210 0.0151(11) 0.0118(13) 0.0105(12) 0.0006(10) 0.0006(10) -0.0008(10)
C41 0.0091(11) 0.0207(15) 0.0207(14) 0.0004(11) -0.0038(10) -0.0054(12)
C42 0.0203(13) 0.0240(15) 0.0244(15) 0.0003(11) 0.0036(11) 0.0008(13)
C43 0.0232(14) 0.0210(16) 0.0359(18) 0.0013(12) -0.0007(13) -0.0042(13)
C44 0.0170(13) 0.0301(18) 0.0352(18) 0.0001(13) 0.0032(12) -0.0177(14)
C45 0.0210(14) 0.0423(18) 0.0207(15) -0.0014(13) 0.0076(12) -0.0045(14)
C46 0.0123(12) 0.0204(15) 0.0275(15) 0.0014(11) 0.0023(11) 0.0027(13)
C51 0.0189(13) 0.0263(18) 0.0260(15) -0.0040(11) 0.0012(11) -0.0039(13)
O51 0.0413(12) 0.0531(15) 0.0573(15) -0.0240(11) 0.0181(11) -0.0294(13)
O52 0.0196(9) 0.0287(11) 0.0403(12) -0.0105(8) 0.0070(9) -0.0090(10)
C52 0.0184(12) 0.0387(16) 0.0480(19) -0.0134(15) 0.0050(12) -0.0016(17)
C53 0.0273(14) 0.045(2) 0.057(2) -0.0103(16) 0.0147(14) 0.0055(18)

loop_
_atom_type_symbol
_atom_type_description
_atom_type_scat_dispersion_real
_atom_type_scat_dispersion_imag
_atom_type_scat_source
C C 0.0033 0.0016 'International Tables Vol C Tables 4.2.6.8 and 6.1.1.4'
H H 0.0000 0.0000 'International Tables Vol C Tables 4.2.6.8 and 6.1.1.4'
N N 0.0061 0.0033 'International Tables Vol C Tables 4.2.6.8 and 6.1.1.4'
O O 0.0106 0.0060 'International Tables Vol C Tables 4.2.6.8 and 6.1.1.4'
S S 0.1246 0.1234 'International Tables Vol C Tables 4.2.6.8 and 6.1.1.4'
Cl Cl 0.1484 0.1585 'International Tables Vol C Tables 4.2.6.8 and 6.1.1.4'

loop_
_geom_angle_atom_site_label_1
_geom_angle_atom_site_label_2
_geom_angle_atom_site_label_3
_geom_angle
C2 S1 C5 87.78(12)
N3 C2 N21 123.9(2)
N3 C2 S1 116.45(18)
N21 C2 S1 119.59(18)
C2 N21 C22 124.3(2)
C2 N21 H21 116.4(16)
C22 N21 H21 115.1(16)
C2 N3 C4 109.9(2)
C5 C4 N3 115.2(2)
C5 C4 C41 129.2(2)
N3 C4 C41 115.6(2)
C4 C5 C51 133.7(2)
C4 C5 S1 110.68(18)
C51 C5 S1 115.40(19)
O21 C21 C29 122.6(2)
O21 C21 C22 118.1(2)
C29 C21 C22 119.2(2)
C23 C22 N21 128.0(2)
C23 C22 C21 118.7(2)
N21 C22 C21 113.0(2)
C22 C23 C24 123.1(2)
C22 C23 Cl23 121.81(18)
C24 C23 Cl23 115.03(18)
O24 C24 C23 121.1(2)
O24 C24 C210 121.6(2)
C23 C24 C210 117.2(2)
C210 C25 C26 119.9(2)
C210 C25 H25 120.1
C26 C25 H25 120.1
C27 C26 C25 119.9(2)
C27 C26 H26 120.0
C25 C26 H26 120.0
C28 C27 C26 120.4(2)
C28 C27 H27 119.8
C26 C27 H27 119.8
C27 C28 C29 120.5(2)
C27 C28 H28 119.8
C29 C28 H28 119.8
C28 C29 C210 119.5(2)
C28 C29 C21 120.2(2)
C210 C29 C21 120.3(2)
C25 C210 C29 119.7(2)
C25 C210 C24 119.7(2)
C29 C210 C24 120.6(2)
C46 C41 C42 119.2(2)
C46 C41 C4 122.0(2)
C42 C41 C4 118.6(2)
C41 C42 C43 120.4(3)
C41 C42 H42 119.8
C43 C42 H42 119.8
C44 C43 C42 120.0(3)
C44 C43 H43 120.0
C42 C43 H43 120.0
C43 C44 C45 119.9(3)
C43 C44 H44 120.1
C45 C44 H44 120.1
C44 C45 C46 120.4(3)
C44 C45 H45 119.8
C46 C45 H45 119.8
C41 C46 C45 120.0(3)
C41 C46 H46 120.0
C45 C46 H46 120.0
O51 C51 O52 124.0(2)
O51 C51 C5 122.4(2)
O52 C51 C5 113.6(2)
C51 O52 C52 117.4(2)
O52 C52 C53 107.7(2)
O52 C52 H51 110.2
C53 C52 H51 110.2
O52 C52 H52 110.2
C53 C52 H52 110.2
H51 C52 H52 108.5
C52 C53 H53 109.5
C52 C53 H54 109.5
H53 C53 H54 109.5
C52 C53 H55 109.5
H53 C53 H55 109.5
H54 C53 H55 109.5

loop_
_geom_bond_atom_site_label_1
_geom_bond_atom_site_label_2
_geom_bond_distance
S1 C2 1.731(2)
S1 C5 1.733(2)
C2 N3 1.306(3)
C2 N21 1.377(3)
N21 C22 1.376(3)
N21 H21 0.86(2)
N3 C4 1.377(3)
C4 C5 1.365(3)
C4 C41 1.489(3)
C5 C51 1.471(3)
C21 O21 1.222(3)
C21 C29 1.460(3)
C21 C22 1.504(3)
C22 C23 1.351(3)
C23 C24 1.479(3)
C23 Cl23 1.721(2)
C24 O24 1.222(3)
C24 C210 1.480(3)
C25 C210 1.388(3)
C25 C26 1.388(3)
C25 H25 0.95
C26 C27 1.386(3)
C26 H26 0.95
C27 C28 1.369(3)
C27 H27 0.95
C28 C29 1.383(3)
C28 H28 0.95
C29 C210 1.402(3)
C41 C46 1.377(3)
C41 C42 1.384(3)
C42 C43 1.391(3)
C42 H42 0.95
C43 C44 1.365(4)
C43 H43 0.95
C44 C45 1.377(4)
C44 H44 0.95
C45 C46 1.388(3)
C45 H45 0.95
C46 H46 0.95
C51 O51 1.204(3)
C51 O52 1.313(3)
O52 C52 1.450(3)
C52 C53 1.486(4)
C52 H51 0.99
C52 H52 0.99
C53 H53 0.98
C53 H54 0.98
C53 H55 0.98

loop_
_geom_hbond_atom_site_label_D
_geom_hbond_atom_site_label_H
_geom_hbond_atom_site_label_A
_geom_hbond_site_symmetry_A
_geom_hbond_distance_DH
_geom_hbond_distance_HA
_geom_hbond_distance_DA
_geom_hbond_angle_DHA
_geom_hbond_publ_flag
N21 H21 O24 1_545 0.86(2) 2.27(2) 3.066(3) 154(2) yes

loop_
_geom_torsion_atom_site_label_1
_geom_torsion_atom_site_label_2
_geom_torsion_atom_site_label_3
_geom_torsion_atom_site_label_4
_geom_torsion
C5 S1 C2 N3 -1.5(2)
C5 S1 C2 N21 176.1(2)
N3 C2 N21 C22 -22.7(4)
S1 C2 N21 C22 159.94(19)
N21 C2 N3 C4 -176.5(2)
S1 C2 N3 C4 0.9(3)
C2 N3 C4 C5 0.3(3)
C2 N3 C4 C41 -179.5(2)
N3 C4 C5 C51 -175.2(3)
C41 C4 C5 C51 4.5(5)
N3 C4 C5 S1 -1.4(3)
C41 C4 C5 S1 178.3(2)
C2 S1 C5 C4 1.54(19)
C2 S1 C5 C51 176.6(2)
C2 N21 C22 C23 -38.4(4)
C2 N21 C22 C21 147.6(2)
O21 C21 C22 C23 -172.1(2)
C29 C21 C22 C23 7.1(3)
O21 C21 C22 N21 2.5(3)
C29 C21 C22 N21 -178.3(2)
N21 C22 C23 C24 175.7(2)
C21 C22 C23 C24 -10.7(4)
N21 C22 C23 Cl23 -7.3(4)
C21 C22 C23 Cl23 166.42(17)
C22 C23 C24 O24 -175.2(2)
Cl23 C23 C24 O24 7.6(3)
C22 C23 C24 C210 6.5(4)
Cl23 C23 C24 C210 -170.78(17)
C210 C25 C26 C27 1.1(4)
C25 C26 C27 C28 -1.8(4)
C26 C27 C28 C29 -0.1(4)
C27 C28 C29 C210 2.6(4)
C27 C28 C29 C21 -177.0(2)
O21 C21 C29 C28 -0.5(4)
C22 C21 C29 C28 -179.7(2)
O21 C21 C29 C210 179.8(2)
C22 C21 C29 C210 0.7(3)
C26 C25 C210 C29 1.4(4)
C26 C25 C210 C24 -177.4(2)
C28 C29 C210 C25 -3.2(3)
C21 C29 C210 C25 176.4(2)
C28 C29 C210 C24 175.5(2)
C21 C29 C210 C24 -4.8(3)
O24 C24 C210 C25 2.1(4)
C23 C24 C210 C25 -179.6(2)
O24 C24 C210 C29 -176.7(2)
C23 C24 C210 C29 1.7(3)
C5 C4 C41 C46 54.9(4)
N3 C4 C41 C46 -125.4(2)
C5 C4 C41 C42 -130.2(3)
N3 C4 C41 C42 49.6(3)
C46 C41 C42 C43 -1.8(4)
C4 C41 C42 C43 -176.9(2)
C41 C42 C43 C44 1.2(4)
C42 C43 C44 C45 -0.2(4)
C43 C44 C45 C46 0.0(4)
C42 C41 C46 C45 1.6(4)
C4 C41 C46 C45 176.5(2)
C44 C45 C46 C41 -0.7(4)
C4 C5 C51 O51 166.3(3)
S1 C5 C51 O51 -7.3(4)
C4 C5 C51 O52 -13.3(4)
S1 C5 C51 O52 173.10(18)
O51 C51 O52 C52 1.1(4)
C5 C51 O52 C52 -179.2(2)
C51 O52 C52 C53 160.0(2)

loop_
_cod_related_entry_id
_cod_related_entry_database
_cod_related_entry_code
1 ChemSpider 21129897
